data_4030508
loop_
_publ_author_name
'Jouanneaux, A.'
'Fitch, A. N.'
'Oyetola, S.'
'Verbaere, A.'
'Guyomard, D.'
'Piffard, Y.'

_publ_section_title
;
 The (MIII1/2M'V3/3)(PO4)3 compounds, M = Sb, Nd, Eu, Bi; M' = Sb, Nb, Ta.
 Preparation and structure
;
_journal_name_full 'European Journal of Solid State and Inorganic Chemistry'
_journal_page_first 125
_journal_page_last 137
_journal_volume 30
_journal_year 1993
_chemical_formula_sum 'Nb1.5 O12 P3 Sb0.5'
_chemical_formula_weight 485.154
_space_group_IT_number 60
_symmetry_cell_setting orthorhombic
_symmetry_Int_Tables_number 60
_symmetry_space_group_name_Hall '-P 2n 2ab'
_symmetry_space_group_name_H-M 'P b c n'
_cell_angle_alpha 90
_cell_angle_beta 90
_cell_angle_gamma 90
_cell_formula_units_Z 4
_cell_length_a 12.0769(1)
_cell_length_b 8.6732(1)
_cell_length_c 8.7293(1)
_cell_volume 914.354(17)
_diffrn_ambient_temperature 293
_diffrn_radiation_probe x-ray
_diffrn_radiation_wavelength 1.50481
_exptl_crystal_density_diffrn 3.524
_pd_proc_ls_prof_wR_expected 0.072
_pd_proc_ls_prof_wR_factor 0.130
_refine_ls_number_parameters 38
_refine_ls_number_reflns 678
_refine_ls_R_I_factor 0.067
_cod_data_source_file EJSSIC-1993-30-125-137-2.cif
_cod_data_source_block SbTa
_cod_database_code 4030508

loop_
_symmetry_equiv_pos_site_id
_symmetry_equiv_pos_as_xyz
1 x,y,z
2 1/2-x,1/2-y,1/2+z
3 1/2+x,1/2-y,-z
4 -x,y,1/2-z
5 -x,-y,-z
6 1/2+x,1/2+y,1/2-z
7 1/2-x,1/2+y,z
8 x,-y,1/2+z

loop_
_atom_site_label
_atom_site_type_symbol
_atom_site_thermal_displace_type
_atom_site_fract_x
_atom_site_fract_y
_atom_site_fract_z
_atom_site_occupancy
_atom_site_U_iso_or_equiv
Nb Nb Uiso 0.38170(10) 0.2519(2) 0.46730(10) 0.750 0.0120(1)
Sb Sb Uiso 0.38170(10) 0.2519(2) 0.46730(10) 0.250 0.0120(1)
P1 P Uiso 0.00000 0.4691(7) 0.25000 1.000 0.0155(8)
P2 P Uiso 0.3553(4) 0.3942(5) 0.1138(5) 1.000 0.0155(8)
O1 O Uiso 0.1431(9) 0.0633(9) 0.0863(8) 1.000 0.0141(10)
O2 O Uiso 0.0656(7) 0.3708(9) 0.1440(9) 1.000 0.0141(10)
O3 O Uiso 0.2679(6) 0.3103(9) 0.0055(9) 1.000 0.0141(10)
O4 O Uiso 0.4174(7) 0.0742(9) 0.3442(8) 1.000 0.0141(10)
O5 O Uiso 0.4615(7) 0.3314(9) 0.0668(9) 1.000 0.0141(10)
O6 O Uiso 0.3283(8) 0.3553(9) 0.2750(9) 1.000 0.0141(10)

loop_
_atom_type_symbol
_atom_type_description
_atom_type_scat_dispersion_real
_atom_type_scat_dispersion_imag
_atom_type_scat_source
Nb Nb -0.1280 2.3853 'S.Brennan & P.L.Cowan (1992).Rev.Sci.Instr.,63,650'
O O 0.0476 0.0307 'S.Brennan & P.L.Cowan (1992).Rev.Sci.Instr.,63,650'
P P 0.2900 0.4153 'S.Brennan & P.L.Cowan (1992).Rev.Sci.Instr.,63,650'
Sb Sb 0.0182 5.6723 'S.Brennan & P.L.Cowan (1992).Rev.Sci.Instr.,63,650'

loop_
_geom_angle_atom_site_label_1
_geom_angle_atom_site_label_2
_geom_angle_atom_site_label_3
_geom_angle
_geom_angle_site_symmetry_1
_geom_angle_site_symmetry_3
_geom_angle_publ_flag
O4 Sb O6 87.9(3) . . yes
O1 Sb O4 175.6(4) 2_555 . yes
O2 Sb O4 86.1(3) 2_555 . yes
O3 Sb O4 94.8(3) 2_555 . yes
O4 Sb O5 88.9(3) . 4_655 yes
O1 Sb O6 91.7(3) 2_555 . yes
O2 Sb O6 173.9(3) 2_555 . yes
O3 Sb O6 88.2(4) 2_555 . yes
O5 Sb O6 91.4(4) 4_655 . yes
O1 Sb O2 94.4(3) 2_555 2_555 yes
O1 Sb O3 89.7(4) 2_555 2_555 yes
O1 Sb O5 86.7(4) 2_555 4_655 yes
O2 Sb O3 90.9(3) 2_555 2_555 yes
O2 Sb O5 89.8(3) 2_555 4_655 yes
O3 Sb O5 176.3(3) 2_555 4_655 yes
O4 Nb O6 87.9(3) . . yes
O1 Nb O4 175.6(4) 2_555 . yes
O2 Nb O4 86.1(3) 2_555 . yes
O3 Nb O4 94.8(3) 2_555 . yes
O4 Nb O5 88.9(3) . 4_655 yes
O1 Nb O6 91.7(3) 2_555 . yes
O2 Nb O6 173.9(3) 2_555 . yes
O3 Nb O6 88.2(4) 2_555 . yes
O5 Nb O6 91.4(4) 4_655 . yes
O1 Nb O2 94.4(3) 2_555 2_555 yes
O1 Nb O3 89.7(4) 2_555 2_555 yes
O1 Nb O5 86.7(4) 2_555 4_655 yes
O2 Nb O3 90.9(3) 2_555 2_555 yes
O2 Nb O5 89.8(3) 2_555 4_655 yes
O3 Nb O5 176.3(3) 2_555 4_655 yes
O2 P1 O2 110.0(6) . 4_555 yes
O2 P1 O4 110.1(4) . 6_455 yes
O2 P1 O4 108.5(4) . 7_555 yes
O2 P1 O4 108.5(4) 4_555 6_455 yes
O2 P1 O4 110.1(4) 4_555 7_555 yes
O4 P1 O4 109.6(5) 6_455 7_555 yes
O3 P2 O5 104.3(5) . . yes
O3 P2 O6 108.3(5) . . yes
O1 P2 O3 111.3(5) 7_555 . yes
O5 P2 O6 112.1(6) . . yes
O1 P2 O5 108.2(6) 7_555 . yes
O1 P2 O6 112.4(5) 7_555 . yes
Nb O1 P2 155.1(5) 2_554 7_545 yes
Nb O2 P1 164.7(6) 2_554 . yes
Nb O3 P2 149.0(5) 2_554 . yes
Nb O4 P1 153.1(6) . 6_545 yes
Sb O4 P1 153.1(6) . 6_545 yes
Nb O5 P2 171.5(6) 4_655 . yes
Nb O6 P2 145.4(6) . . yes
Sb O6 P2 145.4(6) . . yes

loop_
_geom_bond_atom_site_label_1
_geom_bond_atom_site_label_2
_geom_bond_distance
_geom_bond_site_symmetry_2
_geom_bond_publ_flag
Sb O6 2.010(8) . yes
Sb O1 1.933(8) 2_555 yes
Sb O2 1.979(8) 2_555 yes
Sb O3 1.915(7) 2_555 yes
Sb O5 2.037(8) 4_655 yes
Sb O4 1.928(8) . yes
Nb O5 2.037(8) 4_655 yes
Nb O4 1.928(8) . yes
Nb O6 2.010(8) . yes
Nb O1 1.933(8) 2_555 yes
Nb O2 1.979(8) 2_555 yes
Nb O3 1.915(7) 2_555 yes
P1 O2 1.487(9) . yes
P1 O2 1.487(9) 4_555 yes
P1 O4 1.582(9) 6_455 yes
P1 O4 1.582(9) 7_555 yes
P2 O3 1.593(9) . yes
P2 O5 1.453(10) . yes
P2 O6 1.483(9) . yes
P2 O1 1.486(9) 7_555 yes

loop_
_geom_torsion_atom_site_label_1
_geom_torsion_atom_site_label_2
_geom_torsion_atom_site_label_3
_geom_torsion_atom_site_label_4
_geom_torsion
_geom_torsion_site_symmetry_1
_geom_torsion_site_symmetry_3
_geom_torsion_site_symmetry_4
_geom_torsion_publ_flag
O6 Nb O4 P1 97.4(11) . . 6_545 no
O4 Nb O6 P2 -49.9(10) . . . no
O1 Nb O6 P2 125.7(10) 2_555 . . no
O3 Nb O6 P2 -144.7(10) 2_555 . . no
O5 Nb O6 P2 39.0(10) 4_655 . . no
O4 Nb O3 P2 94.8(10) . 2_555 2_555 no
O6 Nb O3 P2 -177.5(10) . 2_555 2_555 no
O5 P2 O3 Nb 159.5(9) . . 2_554 no
O6 P2 O3 Nb 39.9(12) . . 2_554 no
O1 P2 O3 Nb -84.1(11) 7_555 . 2_554 no
O3 P2 O6 Nb 117.2(9) . . . no
O5 P2 O6 Nb 2.8(12) . . . no
O1 P2 O6 Nb -119.4(9) 7_555 . . no
